data_4337193
loop_
_publ_author_name
'Esteban, Jordi'
'Font-Bardia, Merc\`e'
'Escuer, Albert'

_publ_section_title
;
 Anionic guests in prismatic cavities generated by enneanuclear nickel
 metallacycles.
;
_journal_issue 2
_journal_name_full 'Inorganic chemistry'
_journal_page_first 1113
_journal_page_last 1121
_journal_paper_doi 10.1021/ic402651k
_journal_volume 53
_journal_year 2014
_chemical_formula_moiety 'C108 H156 N57 Ni9 O6, F2, C H4 O, N3'
_chemical_formula_sum 'C109 H160 F2 N60 Ni9 O7'
_chemical_formula_weight 2989.36
_chemical_name_systematic
;
 ?
;
_space_group_IT_number 167
_symmetry_cell_setting trigonal
_symmetry_space_group_name_Hall '-R 3 2"c'
_symmetry_space_group_name_H-M 'R -3 c :H'
_atom_sites_solution_hydrogens geom
_atom_sites_solution_primary direct
_atom_sites_solution_secondary difmap
_audit_creation_method SHELXL-97
_cell_angle_alpha 90.00
_cell_angle_beta 90.00
_cell_angle_gamma 120.00
_cell_formula_units_Z 6
_cell_length_a 17.9145(8)
_cell_length_b 17.9145(8)
_cell_length_c 72.917(5)
_cell_measurement_reflns_used 1986
_cell_measurement_temperature 100(2)
_cell_measurement_theta_max 24.17
_cell_measurement_theta_min 2.27
_cell_volume 20266.0(19)
_computing_cell_refinement 'BRUKER APEX2'
_computing_data_collection 'BRUKER APEX2'
_computing_data_reduction 'BRUKER APEX2'
_computing_molecular_graphics 'ORTEP (Brueggermann and Smith, 1990)'
_computing_publication_material 'PLATON (Spek, 1990)'
_computing_structure_refinement 'SHELXL-97 (Sheldrick, 1997)'
_computing_structure_solution 'SHELXS-97 (Sheldrick, 1997)'
_diffrn_ambient_temperature 100(2)
_diffrn_measured_fraction_theta_full 1.000
_diffrn_measured_fraction_theta_max 1.000
_diffrn_measurement_device_type 'Bruker APEX-II CCD'
_diffrn_measurement_method '\f and \w scans'
_diffrn_radiation_monochromator graphite
_diffrn_radiation_source 'fine-focus sealed tube'
_diffrn_radiation_type MoK\a
_diffrn_radiation_wavelength 0.71073
_diffrn_reflns_av_R_equivalents 0.0571
_diffrn_reflns_av_sigmaI/netI 0.0419
_diffrn_reflns_limit_h_max 0
_diffrn_reflns_limit_h_min -19
_diffrn_reflns_limit_k_max 22
_diffrn_reflns_limit_k_min 0
_diffrn_reflns_limit_l_max 90
_diffrn_reflns_limit_l_min 0
_diffrn_reflns_number 4632
_diffrn_reflns_theta_full 26.41
_diffrn_reflns_theta_max 26.41
_diffrn_reflns_theta_min 1.43
_exptl_absorpt_coefficient_mu 1.302
_exptl_absorpt_correction_T_max 1.0000
_exptl_absorpt_correction_T_min 0.8073
_exptl_absorpt_correction_type multi-scan
_exptl_absorpt_process_details sadabs
_exptl_crystal_colour brown
_exptl_crystal_density_diffrn 1.470
_exptl_crystal_density_method 'not measured'
_exptl_crystal_description Plate
_exptl_crystal_F_000 9360
_exptl_crystal_size_max 0.45
_exptl_crystal_size_mid 0.35
_exptl_crystal_size_min 0.11
_refine_diff_density_max 1.110
_refine_diff_density_min -1.381
_refine_diff_density_rms 0.095
_refine_ls_extinction_method none
_refine_ls_goodness_of_fit_ref 1.077
_refine_ls_hydrogen_treatment constr
_refine_ls_matrix_type full
_refine_ls_number_parameters 288
_refine_ls_number_reflns 4632
_refine_ls_number_restraints 9
_refine_ls_restrained_S_all 1.084
_refine_ls_R_factor_all 0.0708
_refine_ls_R_factor_gt 0.0459
_refine_ls_shift/su_max 0.000
_refine_ls_shift/su_mean 0.000
_refine_ls_structure_factor_coef Fsqd
_refine_ls_weighting_details 'calc w=1/[\s^2^(Fo^2^)+(0.0981P)^2^+0.0000P] where P=(Fo^2^+2Fc^2^)/3'
_refine_ls_weighting_scheme calc
_refine_ls_wR_factor_gt 0.1460
_refine_ls_wR_factor_ref 0.1632
_reflns_number_gt 3235
_reflns_number_total 4632
_reflns_threshold_expression >2sigma(I)
_cod_data_source_file ic402651k_si_001.cif
_cod_data_source_block af01fua1na
_cod_original_sg_symbol_H-M R-3c
_cod_database_code 4337193

loop_
_symmetry_equiv_pos_as_xyz
'x, y, z'
'-y, x-y, z'
'-x+y, -x, z'
'y, x, -z+1/2'
'-x, -x+y, -z+1/2'
'x-y, -y, -z+1/2'
'x+2/3, y+1/3, z+1/3'
'-y+2/3, x-y+1/3, z+1/3'
'-x+y+2/3, -x+1/3, z+1/3'
'y+2/3, x+1/3, -z+5/6'
'-x+2/3, -x+y+1/3, -z+5/6'
'x-y+2/3, -y+1/3, -z+5/6'
'x+1/3, y+2/3, z+2/3'
'-y+1/3, x-y+2/3, z+2/3'
'-x+y+1/3, -x+2/3, z+2/3'
'y+1/3, x+2/3, -z+7/6'
'-x+1/3, -x+y+2/3, -z+7/6'
'x-y+1/3, -y+2/3, -z+7/6'
'-x, -y, -z'
'y, -x+y, -z'
'x-y, x, -z'
'-y, -x, z-1/2'
'x, x-y, z-1/2'
'-x+y, y, z-1/2'
'-x+2/3, -y+1/3, -z+1/3'
'y+2/3, -x+y+1/3, -z+1/3'
'x-y+2/3, x+1/3, -z+1/3'
'-y+2/3, -x+1/3, z-1/6'
'x+2/3, x-y+1/3, z-1/6'
'-x+y+2/3, y+1/3, z-1/6'
'-x+1/3, -y+2/3, -z+2/3'
'y+1/3, -x+y+2/3, -z+2/3'
'x-y+1/3, x+2/3, -z+2/3'
'-y+1/3, -x+2/3, z+1/6'
'x+1/3, x-y+2/3, z+1/6'
'-x+y+1/3, y+2/3, z+1/6'

loop_
_atom_site_label
_atom_site_type_symbol
_atom_site_fract_x
_atom_site_fract_y
_atom_site_fract_z
_atom_site_U_iso_or_equiv
_atom_site_adp_type
_atom_site_occupancy
_atom_site_symmetry_multiplicity
_atom_site_calc_flag
_atom_site_refinement_flags
Ni1 Ni 0.32629(3) 0.3333 0.0833 0.0277(2) Uani 1 2 d S
Ni2 Ni 0.51496(3) 0.47296(3) 0.058495(7) 0.03502(19) Uani 1 1 d U
F1 F 0.0914(11) 0.0415(10) 0.12286(17) 0.043(3) Uani 0.17 1 d P
F1' F 0.0256(11) -0.0204(11) 0.12290(17) 0.043(3) Uani 0.17 1 d P
O1 O 0.39559(17) 0.41908(17) 0.04669(4) 0.0368(6) Uani 1 1 d .
N1 N 0.20163(19) 0.24390(19) 0.07583(4) 0.0297(7) Uani 1 1 d .
N2 N 0.32852(19) 0.3578(2) 0.05581(4) 0.0299(7) Uani 1 1 d .
N3 N 0.5142(2) 0.3576(2) 0.05622(5) 0.0395(8) Uani 1 1 d U
H3NB H 0.5668 0.3673 0.0595 0.047 Uiso 1 1 calc R
H2A H 0.4766 0.3209 0.0645 0.047 Uiso 1 1 calc R
N4 N 0.5689(3) 0.5141(3) 0.03235(5) 0.0519(9) Uani 1 1 d U
H4N H 0.6253 0.5305 0.0341 0.062 Uiso 1 1 calc R
N5 N 0.5154(3) 0.5894(2) 0.06221(6) 0.0534(9) Uani 1 1 d U
H5NA H 0.4692 0.5848 0.0563 0.064 Uiso 1 1 calc R
H5NB H 0.5072 0.5942 0.0742 0.064 Uiso 1 1 calc R
N8 N 0.2909(2) 0.1339(2) 0.05747(5) 0.0435(9) Uani 1 1 d .
N7 N 0.3253(2) 0.1836(2) 0.06913(4) 0.0323(7) Uani 1 1 d .
N6 N 0.3605(2) 0.2361(2) 0.08118(4) 0.0337(7) Uani 1 1 d .
N9 N 0.6433(2) 0.5308(3) 0.06824(6) 0.0586(11) Uani 1 1 d U
N10 N 0.6667 0.5417(3) 0.0833 0.0382(11) Uani 1 2 d S
N12 N 0.6667 0.3333 0.0833 0.039(2) Uani 1 6 d S
N11 N 0.6667 0.3333 0.06744(11) 0.0499(17) Uani 1 3 d S
C1 C 0.1396(2) 0.1868(2) 0.08689(6) 0.0357(9) Uani 1 1 d .
H1 H 0.1527 0.1844 0.0991 0.043 Uiso 1 1 calc R
C2 C 0.0567(3) 0.1311(3) 0.08078(6) 0.0389(10) Uani 1 1 d .
H2 H 0.0149 0.0918 0.0887 0.047 Uiso 1 1 calc R
C3 C 0.0374(3) 0.1354(3) 0.06251(6) 0.0438(10) Uani 1 1 d .
H3 H -0.0179 0.0997 0.0580 0.053 Uiso 1 1 calc R
C4 C 0.1030(3) 0.1947(3) 0.05084(6) 0.0384(10) Uani 1 1 d .
H4A H 0.0916 0.1988 0.0385 0.046 Uiso 1 1 calc R
C5 C 0.1849(2) 0.2469(2) 0.05796(5) 0.0312(8) Uani 1 1 d .
C6 C 0.2580(2) 0.3101(2) 0.04679(5) 0.0290(8) Uani 1 1 d .
C7 C 0.2474(3) 0.3180(3) 0.02697(6) 0.0399(10) Uani 1 1 d .
C8 C 0.2275(3) 0.2493(4) 0.01563(7) 0.0642(14) Uani 1 1 d U
H18 H 0.2254 0.1997 0.0201 0.077 Uiso 1 1 calc R
C9 C 0.2098(4) 0.2563(5) -0.00366(9) 0.0909(19) Uani 1 1 d U
H9 H 0.1936 0.2099 -0.0116 0.109 Uiso 1 1 calc R
C10 C 0.2174(4) 0.3315(5) -0.01000(10) 0.094(2) Uani 1 1 d U
H10 H 0.2045 0.3355 -0.0222 0.112 Uiso 1 1 calc R
C11 C 0.2435(4) 0.4007(5) 0.00127(10) 0.089(2) Uani 1 1 d .
H11 H 0.2508 0.4521 -0.0035 0.106 Uiso 1 1 calc R
C12 C 0.2596(3) 0.3960(4) 0.01978(7) 0.0589(13) Uani 1 1 d .
H12 H 0.2782 0.4440 0.0273 0.071 Uiso 1 1 calc R
C13 C 0.4929(4) 0.3137(4) 0.03858(7) 0.0695(11) Uani 1 1 d U
H13A H 0.4338 0.2962 0.0354 0.083 Uiso 1 1 calc R
H13B H 0.4978 0.2623 0.0394 0.083 Uiso 1 1 calc R
C14 C 0.5542(3) 0.3739(3) 0.02357(7) 0.0619(14) Uani 1 1 d .
H14C H 0.6132 0.3968 0.0277 0.074 Uiso 1 1 calc R
H14D H 0.5467 0.3401 0.0126 0.074 Uiso 1 1 calc R
C15 C 0.5413(4) 0.4477(4) 0.01861(7) 0.0654(15) Uani 1 1 d .
H15A H 0.5724 0.4735 0.0073 0.078 Uiso 1 1 calc R
H15B H 0.4805 0.4254 0.0162 0.078 Uiso 1 1 calc R
C16 C 0.5723(5) 0.5969(4) 0.02633(9) 0.0806(17) Uani 1 1 d U
H16A H 0.5961 0.6107 0.0140 0.097 Uiso 1 1 calc R
H16B H 0.5137 0.5863 0.0257 0.097 Uiso 1 1 calc R
C17 C 0.6221(5) 0.6720(4) 0.03792(8) 0.0853(19) Uani 1 1 d D
H17A H 0.6800 0.6809 0.0388 0.102 Uiso 1 1 calc R
H17B H 0.6265 0.7217 0.0316 0.102 Uiso 1 1 calc R
C18 C 0.5921(4) 0.6719(4) 0.05629(7) 0.0695(11) Uani 1 1 d DU
H18A H 0.5782 0.7176 0.0572 0.083 Uiso 1 1 calc R
H18B H 0.6389 0.6855 0.0648 0.083 Uiso 1 1 calc R
C1W C 0.0000 0.0000 0.0000 0.157(13) Uani 1 6 d SD
O1W O 0.0000 0.0000 0.01947(13) 0.145(9) Uani 0.50 3 d SPD

loop_
_atom_site_aniso_label
_atom_site_aniso_U_11
_atom_site_aniso_U_22
_atom_site_aniso_U_33
_atom_site_aniso_U_23
_atom_site_aniso_U_13
_atom_site_aniso_U_12
Ni1 0.0276(3) 0.0317(4) 0.0253(4) -0.0006(3) -0.00029(13) 0.01583(19)
Ni2 0.0309(3) 0.0386(3) 0.0348(3) -0.0015(2) 0.0023(2) 0.0168(2)
F1 0.062(8) 0.070(9) 0.018(4) 0.007(5) 0.006(5) 0.050(7)
F1' 0.062(8) 0.070(9) 0.018(4) 0.007(5) 0.006(5) 0.050(7)
O1 0.0333(15) 0.0418(16) 0.0351(15) 0.0025(12) 0.0037(12) 0.0186(13)
N1 0.0288(16) 0.0292(16) 0.0325(17) -0.0024(13) -0.0007(13) 0.0155(14)
N2 0.0299(17) 0.0327(17) 0.0287(17) 0.0004(13) 0.0005(13) 0.0169(14)
N3 0.0287(17) 0.045(2) 0.0461(18) 0.0017(14) 0.0027(14) 0.0196(16)
N4 0.049(2) 0.065(2) 0.044(2) 0.0004(18) 0.0067(18) 0.029(2)
N5 0.064(2) 0.0491(15) 0.054(2) 0.0006(18) 0.0113(19) 0.0331(16)
N8 0.042(2) 0.047(2) 0.041(2) -0.0068(17) -0.0025(16) 0.0211(18)
N7 0.0317(17) 0.0355(18) 0.0319(18) -0.0042(15) -0.0018(14) 0.0185(15)
N6 0.0348(18) 0.0389(19) 0.0318(18) -0.0021(15) -0.0021(14) 0.0217(16)
N9 0.0339(15) 0.070(3) 0.057(3) -0.012(2) -0.0040(17) 0.0142(19)
N10 0.027(3) 0.034(2) 0.051(3) 0.0018(11) 0.004(2) 0.0135(13)
N12 0.030(3) 0.030(3) 0.056(6) 0.000 0.000 0.0151(15)
N11 0.041(2) 0.041(2) 0.067(5) 0.000 0.000 0.0207(12)
C1 0.037(2) 0.032(2) 0.040(2) -0.0014(17) 0.0005(17) 0.0194(19)
C2 0.035(2) 0.037(2) 0.046(2) 0.0009(18) 0.0051(18) 0.0186(19)
C3 0.034(2) 0.041(2) 0.055(3) -0.006(2) -0.0026(19) 0.018(2)
C4 0.039(2) 0.041(2) 0.039(2) -0.0021(18) -0.0018(18) 0.0230(19)
C5 0.030(2) 0.031(2) 0.035(2) -0.0039(16) -0.0037(16) 0.0178(17)
C6 0.029(2) 0.035(2) 0.0274(19) -0.0007(15) -0.0013(15) 0.0188(17)
C7 0.037(2) 0.056(3) 0.032(2) 0.0005(19) -0.0004(17) 0.028(2)
C8 0.055(3) 0.060(3) 0.064(3) -0.008(3) 0.003(2) 0.019(3)
C9 0.089(5) 0.095(4) 0.060(3) -0.008(3) 0.005(3) 0.025(4)
C10 0.081(5) 0.119(5) 0.065(4) 0.000(4) -0.020(3) 0.039(4)
C11 0.087(5) 0.122(6) 0.077(5) 0.018(4) 0.006(4) 0.067(5)
C12 0.068(3) 0.074(4) 0.049(3) 0.012(3) 0.008(2) 0.046(3)
C13 0.071(2) 0.060(2) 0.059(2) -0.0107(17) 0.0112(18) 0.0185(17)
C14 0.063(3) 0.065(3) 0.058(3) -0.009(3) 0.008(3) 0.031(3)
C15 0.060(3) 0.070(4) 0.054(3) 0.000(3) 0.008(3) 0.023(3)
C16 0.103(5) 0.084(4) 0.065(4) 0.012(3) -0.002(3) 0.054(4)
C17 0.112(5) 0.071(4) 0.077(4) 0.003(3) 0.020(4) 0.049(4)
C18 0.071(2) 0.060(2) 0.059(2) -0.0107(17) 0.0112(18) 0.0185(17)
C1W 0.083(10) 0.083(10) 0.30(4) 0.000 0.000 0.042(5)
O1W 0.148(14) 0.148(14) 0.14(2) 0.000 0.000 0.074(7)

loop_
_atom_type_symbol
_atom_type_description
_atom_type_scat_dispersion_real
_atom_type_scat_dispersion_imag
_atom_type_scat_source
C C 0.0033 0.0016 'International Tables Vol C Tables 4.2.6.8 and 6.1.1.4'
H H 0.0000 0.0000 'International Tables Vol C Tables 4.2.6.8 and 6.1.1.4'
N N 0.0061 0.0033 'International Tables Vol C Tables 4.2.6.8 and 6.1.1.4'
O O 0.0106 0.0060 'International Tables Vol C Tables 4.2.6.8 and 6.1.1.4'
Ni Ni 0.3393 1.1124 'International Tables Vol C Tables 4.2.6.8 and 6.1.1.4'
F F 0.0171 0.0103 'International Tables Vol C Tables 4.2.6.8 and 6.1.1.4'

loop_
_geom_angle_atom_site_label_1
_geom_angle_atom_site_label_2
_geom_angle_atom_site_label_3
_geom_angle
_geom_angle_site_symmetry_1
_geom_angle_site_symmetry_3
N2 Ni1 N2 169.96(17) 18_554 .
N2 Ni1 N1 78.75(12) 18_554 18_554
N2 Ni1 N1 94.24(12) . 18_554
N2 Ni1 N1 94.25(12) 18_554 .
N2 Ni1 N1 78.74(12) . .
N1 Ni1 N1 92.33(17) 18_554 .
N2 Ni1 N6 90.11(12) 18_554 .
N2 Ni1 N6 96.92(12) . .
N1 Ni1 N6 168.82(12) 18_554 .
N1 Ni1 N6 89.28(12) . .
N2 Ni1 N6 96.92(12) 18_554 18_554
N2 Ni1 N6 90.10(12) . 18_554
N1 Ni1 N6 89.28(12) 18_554 18_554
N1 Ni1 N6 168.81(12) . 18_554
N6 Ni1 N6 91.29(17) . 18_554
O1 Ni2 N3 90.67(12) . .
O1 Ni2 N4 88.42(14) . .
N3 Ni2 N4 92.86(14) . .
O1 Ni2 N5 90.37(14) . .
N3 Ni2 N5 177.20(15) . .
N4 Ni2 N5 89.77(15) . .
O1 Ni2 N9 174.71(14) . .
N3 Ni2 N9 88.77(15) . .
N4 Ni2 N9 86.36(16) . .
N5 Ni2 N9 90.42(17) . .
O1 Ni2 N6 90.97(11) . 18_554
N3 Ni2 N6 87.56(13) . 18_554
N4 Ni2 N6 179.26(14) . 18_554
N5 Ni2 N6 89.82(14) . 18_554
N9 Ni2 N6 94.26(15) . 18_554
F1' F1 F1' 60.0(14) . 2
F1 F1' F1' 66.7(17) . 2
F1 F1' F1' 126.7(17) . 3
F1' F1' F1' 60.000(11) 2 3
F1 F1' F1 179.8(19) . 3
F1' F1' F1 113.2(14) 2 3
F1' F1' F1 53.2(14) 3 3
N2 O1 Ni2 118.6(2) . .
C1 N1 C5 119.9(3) . .
C1 N1 Ni1 126.5(3) . .
C5 N1 Ni1 113.7(2) . .
C6 N2 O1 118.1(3) . .
C6 N2 Ni1 116.6(3) . .
O1 N2 Ni1 125.3(2) . .
C13 N3 Ni2 118.7(3) . .
C13 N3 H3NB 107.6 . .
Ni2 N3 H3NB 107.6 . .
C13 N3 H2A 107.6 . .
Ni2 N3 H2A 107.6 . .
H3NB N3 H2A 107.1 . .
C15 N4 C16 115.8(4) . .
C15 N4 Ni2 115.8(3) . .
C16 N4 Ni2 113.1(3) . .
C15 N4 H4N 103.3 . .
C16 N4 H4N 103.3 . .
Ni2 N4 H4N 103.3 . .
C18 N5 Ni2 119.3(3) . .
C18 N5 H5NA 107.5 . .
Ni2 N5 H5NA 107.5 . .
C18 N5 H5NB 107.5 . .
Ni2 N5 H5NB 107.5 . .
H5NA N5 H5NB 107.0 . .
N8 N7 N6 179.0(4) . .
N7 N6 Ni1 116.1(2) . .
N7 N6 Ni2 119.6(3) . 18_554
Ni1 N6 Ni2 110.85(14) . 18_554
N10 N9 Ni2 127.9(3) . .
N9 N10 N9 178.6(6) 17_654 .
N11 N12 N11 180.0 16_544 .
N1 C1 C2 122.5(4) . .
N1 C1 H1 118.7 . .
C2 C1 H1 118.7 . .
C1 C2 C3 118.4(4) . .
C1 C2 H2 120.8 . .
C3 C2 H2 120.8 . .
C2 C3 C4 119.0(4) . .
C2 C3 H3 120.5 . .
C4 C3 H3 120.5 . .
C5 C4 C3 119.0(4) . .
C5 C4 H4A 120.5 . .
C3 C4 H4A 120.5 . .
N1 C5 C4 121.2(4) . .
N1 C5 C6 115.9(3) . .
C4 C5 C6 123.0(4) . .
N2 C6 C7 124.3(3) . .
N2 C6 C5 115.1(3) . .
C7 C6 C5 120.5(3) . .
C8 C7 C12 120.6(5) . .
C8 C7 C6 119.6(4) . .
C12 C7 C6 119.9(4) . .
C7 C8 C9 118.3(6) . .
C7 C8 H18 120.9 . .
C9 C8 H18 120.9 . .
C10 C9 C8 119.4(6) . .
C10 C9 H9 120.3 . .
C8 C9 H9 120.3 . .
C11 C10 C9 120.9(7) . .
C11 C10 H10 119.6 . .
C9 C10 H10 119.6 . .
C10 C11 C12 121.3(7) . .
C10 C11 H11 119.4 . .
C12 C11 H11 119.4 . .
C11 C12 C7 119.2(5) . .
C11 C12 H12 120.4 . .
C7 C12 H12 120.4 . .
N3 C13 C14 110.3(4) . .
N3 C13 H13A 109.6 . .
C14 C13 H13A 109.6 . .
N3 C13 H13B 109.6 . .
C14 C13 H13B 109.6 . .
H13A C13 H13B 108.1 . .
C15 C14 C13 114.7(4) . .
C15 C14 H14C 108.6 . .
C13 C14 H14C 108.6 . .
C15 C14 H14D 108.6 . .
C13 C14 H14D 108.6 . .
H14C C14 H14D 107.6 . .
N4 C15 C14 114.8(5) . .
N4 C15 H15A 108.6 . .
C14 C15 H15A 108.6 . .
N4 C15 H15B 108.6 . .
C14 C15 H15B 108.6 . .
H15A C15 H15B 107.5 . .
C17 C16 N4 116.2(5) . .
C17 C16 H16A 108.2 . .
N4 C16 H16A 108.2 . .
C17 C16 H16B 108.2 . .
N4 C16 H16B 108.2 . .
H16A C16 H16B 107.4 . .
C18 C17 C16 118.8(6) . .
C18 C17 H17A 107.6 . .
C16 C17 H17A 107.6 . .
C18 C17 H17B 107.6 . .
C16 C17 H17B 107.6 . .
H17A C17 H17B 107.0 . .
C17 C18 N5 115.3(5) . .
C17 C18 H18A 108.5 . .
N5 C18 H18A 108.5 . .
C17 C18 H18B 108.5 . .
N5 C18 H18B 108.5 . .
H18A C18 H18B 107.5 . .
O1W C1W O1W 180.0 . 19

loop_
_geom_bond_atom_site_label_1
_geom_bond_atom_site_label_2
_geom_bond_distance
_geom_bond_site_symmetry_2
Ni1 N2 2.051(3) 18_554
Ni1 N2 2.051(3) .
Ni1 N1 2.068(3) 18_554
Ni1 N1 2.068(3) .
Ni1 N6 2.121(3) .
Ni1 N6 2.121(3) 18_554
Ni2 O1 2.045(3) .
Ni2 N3 2.067(3) .
Ni2 N4 2.097(4) .
Ni2 N5 2.101(4) .
Ni2 N9 2.117(4) .
Ni2 N6 2.173(3) 18_554
F1 F1' 1.15(2) .
F1 F1' 1.31(2) 2
F1' F1' 1.24(2) 2
F1' F1' 1.24(2) 3
F1' F1 1.31(2) 3
O1 N2 1.331(4) .
N1 C1 1.340(5) .
N1 C5 1.344(5) .
N2 C6 1.296(5) .
N3 C13 1.455(6) .
N3 H3NB 0.9000 .
N3 H2A 0.9000 .
N4 C15 1.440(7) .
N4 C16 1.519(7) .
N4 H4N 0.9100 .
N5 C18 1.493(6) .
N5 H5NA 0.9000 .
N5 H5NB 0.9000 .
N8 N7 1.160(5) .
N7 N6 1.209(4) .
N6 Ni2 2.173(3) 18_554
N9 N10 1.159(4) .
N10 N9 1.159(4) 17_654
N12 N11 1.159(8) 16_544
N12 N11 1.159(8) .
C1 C2 1.385(5) .
C1 H1 0.9300 .
C2 C3 1.388(6) .
C2 H2 0.9300 .
C3 C4 1.409(6) .
C3 H3 0.9300 .
C4 C5 1.388(5) .
C4 H4A 0.9300 .
C5 C6 1.475(5) .
C6 C7 1.474(5) .
C7 C8 1.373(7) .
C7 C12 1.405(6) .
C8 C9 1.461(8) .
C8 H18 0.9300 .
C9 C10 1.366(10) .
C9 H9 0.9300 .
C10 C11 1.360(9) .
C10 H10 0.9300 .
C11 C12 1.391(8) .
C11 H11 0.9300 .
C12 H12 0.9300 .
C13 C14 1.544(7) .
C13 H13A 0.9700 .
C13 H13B 0.9700 .
C14 C15 1.497(7) .
C14 H14C 0.9700 .
C14 H14D 0.9700 .
C15 H15A 0.9700 .
C15 H15B 0.9700 .
C16 C17 1.456(8) .
C16 H16A 0.9700 .
C16 H16B 0.9700 .
C17 C18 1.443(6) .
C17 H17A 0.9700 .
C17 H17B 0.9700 .
C18 H18A 0.9700 .
C18 H18B 0.9700 .
C1W O1W 1.420(9) .
C1W O1W 1.420(9) 19
